data_7011026
loop_
_publ_author_name
'Justine Bennett'
'A. David Rae'
'Geoffrey Salem'
'Natalie C. Ward'
'Paul Waring'
'Kerri Wells'
'Anthony C. Willis'

_publ_section_title
;
 Synthesis of bis[palladium(II)] and bis[platinum(II)] complexes
 containing chiral, linear quadridentate ligands with a P2N2 donor set
;
_journal_issue 2
_journal_name_full 'J. Chem. Soc., Dalton Trans.'
_journal_page_first 234
_journal_page_last 243
_journal_paper_doi 10.1039/b106861j
_journal_year 2002
_chemical_formula_moiety 'C47 H56 N4 P2 Pd2 2+, 0.5(Cl -), 1.5( F6 P -), 1.5(C3 H6 O) '
_chemical_formula_sum 'C51.5 H65 Cl0.5 F9 N4 O1.5 P3.5 Pd2'
_chemical_formula_weight 1274.07
_space_group_IT_number 18
_symmetry_cell_setting orthorhombic
_symmetry_Int_Tables_number 18
_symmetry_space_group_name_Hall 'P 2 2ab'
_symmetry_space_group_name_H-M 'P 21 21 2'
_audit_creation_date 1999-10-19
_audit_creation_method 'by teXsan v1.8'
_audit_update_record
;
2001-07-31  passes checkcif with warnings - see refine_special_details
;
_cell_angle_alpha 90
_cell_angle_beta 90
_cell_angle_gamma 90
_cell_formula_units_Z 4
_cell_length_a 17.622(4)
_cell_length_b 21.207(3)
_cell_length_c 16.001(3)
_cell_measurement_reflns_used 25
_cell_measurement_temperature 193.2
_cell_measurement_theta_max 51.5
_cell_measurement_theta_min 46.5
_cell_volume 5980(2)
_computing_cell_refinement 'MSC/AFC Diffractometer Control'
_computing_data_collection 'MSC/AFC Diffractometer Control'
_computing_data_reduction 'teXsan (MSC, 1992-1997)'
_computing_publication_material 'teXsan (MSC, 1992-1997)'
_computing_structure_refinement 'teXsan (MSC, 1992-1997)'
_computing_structure_solution
;
SIR92 (Altomare, et. al. 1994)
;
_diffrn_ambient_temperature 193.2
_diffrn_measurement_device_details
;
Rigaku AFC6R diffractometer with extended arm and
evacuated collimator and beam tunnel.
Data cannot be collected beyond \y 60 deg in this configuration.
;
_diffrn_measurement_device_type 'Rigaku AFC6R'
_diffrn_measurement_method \w-2\q
_diffrn_orient_matrix_UB_11 0.03378
_diffrn_orient_matrix_UB_12 0.02923
_diffrn_orient_matrix_UB_13 0.03195
_diffrn_orient_matrix_UB_21 -0.02436
_diffrn_orient_matrix_UB_22 0.03693
_diffrn_orient_matrix_UB_23 -0.02812
_diffrn_orient_matrix_UB_31 -0.03855
_diffrn_orient_matrix_UB_32 0.00228
_diffrn_orient_matrix_UB_33 0.04576
_diffrn_radiation_detector 'scintillation counter'
_diffrn_radiation_monochromator graphite
_diffrn_radiation_source 'Rigaku rotating anode'
_diffrn_radiation_type 'Cu K\a'
_diffrn_radiation_wavelength 1.5418
_diffrn_reflns_av_R_equivalents 0.06617
_diffrn_reflns_av_sigmaI/netI 0.070
_diffrn_reflns_limit_h_max 19
_diffrn_reflns_limit_h_min 0
_diffrn_reflns_limit_k_max 23
_diffrn_reflns_limit_k_min -23
_diffrn_reflns_limit_l_max 17
_diffrn_reflns_limit_l_min 0
_diffrn_reflns_number 9587
_diffrn_reflns_reduction_process 'Lp corrections applied'
_diffrn_reflns_theta_max 60.11
_diffrn_reflns_theta_min 2.09
_diffrn_standards_decay_% 1.48
_diffrn_standards_interval_count 150
_diffrn_standards_number 3
_exptl_absorpt_coefficient_mu 6.51
_exptl_absorpt_correction_T_max .458
_exptl_absorpt_correction_T_min .256
_exptl_absorpt_correction_type psi-scan
_exptl_absorpt_process_details
;
\y scans (North,Phillips & Matthews, 1968)
;
_exptl_crystal_colour colourless
_exptl_crystal_density_diffrn 1.415
_exptl_crystal_density_meas ?
_exptl_crystal_description block
_exptl_crystal_F_000 2592
_exptl_crystal_size_max 0.20
_exptl_crystal_size_mid 0.16
_exptl_crystal_size_min 0.12
_refine_diff_density_max 1.0
_refine_diff_density_min -0.8
_refine_ls_extinction_method none
_refine_ls_goodness_of_fit_all 1.396
_refine_ls_goodness_of_fit_ref 1.463
_refine_ls_hydrogen_treatment noref
_refine_ls_matrix_type full
_refine_ls_number_constraints 0
_refine_ls_number_parameters 260
_refine_ls_number_reflns 7442
_refine_ls_number_restraints 0
_refine_ls_R_factor_all 0.076
_refine_ls_R_factor_gt 0.060
_refine_ls_shift/su_max 0.3
_refine_ls_shift/su_mean 0.1
_refine_ls_structure_factor_coef F
_refine_ls_weighting_details 'w = 1/[\s^2^(Fo) + 0.0025|Fo|^2^]'
_refine_ls_weighting_scheme sigma
_refine_ls_wR_factor_all 0.096
_refine_ls_wR_factor_ref 0.093
_reflns_number_gt 7442
_reflns_number_total 8883
_reflns_threshold_expression I>3.00\s(I)
_cod_data_source_file b106861j.txt
_cod_data_source_block ncw2
_cod_original_cell_volume 5980(3)
_cod_original_sg_symbol_H-M 'P 21 21 2  '
_cod_original_formula_sum 'C51.5 H65 Cl0.5 F9 N4 O1.5 P3.5 Pd2 '
_cod_database_code 7011026

loop_
_symmetry_equiv_pos_as_xyz
'   +x,   +y,   +z'
'   -x,   -y,   +z'
'1/2+x,1/2-y,   -z'
'1/2-x,1/2+y,   -z'

loop_
_atom_site_label
_atom_site_fract_x
_atom_site_fract_y
_atom_site_fract_z
_atom_site_U_iso_or_equiv
_atom_site_occupancy
_atom_site_refinement_flags
_atom_site_adp_type
_atom_site_calc_flag
_atom_site_calc_attached_atom
PD1 0.62877(3) 0.16833(3) 0.39242(4) 0.0371(2) 1.0 . Uani d ?
PD1' 0.39099(3) 0.18173(3) 0.10105(4) 0.0371(2) 1.0 . Uani d ?
P1 0.6599(1) 0.2411(1) 0.3000(1) 0.044(1) 1.0 . Uani d ?
C1 0.5850(6) 0.2949(4) 0.2679(7) 0.058(2) 1.0 . Uani d ?
C2 0.5135(5) 0.2589(5) 0.2468(7) 0.053(3) 1.0 . Uani d ?
C1' 0.4465(6) 0.3010(4) 0.2279(7) 0.058(2) 1.0 . Uani d ?
P1' 0.3646(1) 0.2552(1) 0.1943(1) 0.044(1) 1.0 . Uani d ?
N1 0.6499(4) 0.1017(3) 0.2931(4) 0.047(2) 1.0 . Uani d ?
C3 0.6753(3) 0.1284(4) 0.2155(5) 0.049(2) 1.0 . Uani d ?
C4 0.6935(4) 0.0926(5) 0.1462(6) 0.070(3) 1.0 . Uani d ?
C5 0.7174(5) 0.1173(7) 0.0730(6) 0.082(3) 1.0 . Uani d ?
C6 0.7246(4) 0.1829(7) 0.0655(6) 0.079(3) 1.0 . Uani d ?
C7 0.7070(4) 0.2227(5) 0.1335(5) 0.066(2) 1.0 . Uani d ?
C8 0.6825(4) 0.1952(4) 0.2082(5) 0.048(2) 1.0 . Uani d ?
N1' 0.3674(4) 0.1160(3) 0.2007(4) 0.047(2) 1.0 . Uani d ?
C3' 0.3422(3) 0.1433(4) 0.2779(5) 0.049(2) 1.0 . Uani d ?
C4' 0.3214(4) 0.1080(5) 0.3468(6) 0.070(3) 1.0 . Uani d ?
C5' 0.2977(5) 0.1332(7) 0.4197(6) 0.082(3) 1.0 . Uani d ?
C6' 0.2933(4) 0.1990(6) 0.4274(6) 0.079(3) 1.0 . Uani d ?
C7' 0.3135(4) 0.2384(5) 0.3598(6) 0.066(2) 1.0 . Uani d ?
C8' 0.3378(4) 0.2103(4) 0.2854(5) 0.049(2) 1.0 . Uani d ?
C9 0.7435(4) 0.2891(3) 0.3208(2) 0.057(1) 1.0 . Uani d ?
C10 0.8075(4) 0.2571(5) 0.3453(5) 0.078(2) 1.0 . Uani d ?
C11 0.8732(4) 0.2913(7) 0.3621(5) 0.112(3) 1.0 . Uani d ?
C12 0.8723(6) 0.3556(6) 0.3539(4) 0.126(3) 1.0 . Uani d ?
C13 0.8083(8) 0.3873(5) 0.3294(6) 0.123(1) 1.0 . Uani d ?
C14 0.7423(6) 0.3535(4) 0.3125(5) 0.087(1) 1.0 . Uani d ?
C9' 0.2870(4) 0.3107(3) 0.1789(2) 0.059(1) 1.0 . Uani d ?
C10' 0.2166(4) 0.2848(5) 0.1654(4) 0.079(2) 1.0 . Uani d ?
C11' 0.1551(5) 0.3249(7) 0.1532(5) 0.115(3) 1.0 . Uani d ?
C12' 0.1662(6) 0.3889(5) 0.1549(4) 0.133(2) 1.0 . Uani d ?
C13' 0.2366(8) 0.4145(5) 0.1684(6) 0.130(2) 1.0 . Uani d ?
C14' 0.2984(6) 0.3747(4) 0.1807(5) 0.091(1) 1.0 . Uani d ?
C15 0.6112(4) 0.2266(4) 0.4893(5) 0.045(1) 1.0 . Uani d ?
C16 0.6011(4) 0.2925(4) 0.4889(6) 0.060(1) 1.0 . Uani d ?
C17 0.5853(5) 0.3235(5) 0.5635(7) 0.080(2) 1.0 . Uani d ?
C18 0.5791(5) 0.2924(6) 0.6376(7) 0.086(2) 1.0 . Uani d ?
C19 0.5894(4) 0.2244(6) 0.6390(6) 0.073(2) 1.0 . Uani d ?
C20 0.6049(3) 0.1945(4) 0.5656(5) 0.054(1) 1.0 . Uani d ?
C21 0.6158(5) 0.1234(4) 0.5654(6) 0.061(3) 1.0 . Uani d ?
N2 0.5941(4) 0.0991(3) 0.4822(4) 0.052(3) 1.0 . Uani d ?
C22 0.7011(7) 0.1103(6) 0.5827(8) 0.083(4) 1.0 . Uani d ?
C23 0.6211(7) 0.0345(5) 0.4681(7) 0.070(4) 1.0 . Uani d ?
C24 0.5108(6) 0.0983(6) 0.4801(8) 0.071(4) 1.0 . Uani d ?
C15' 0.4094(3) 0.2394(4) 0.0038(5) 0.045(1) 1.0 . Uani d ?
C16' 0.4184(4) 0.3054(4) 0.0029(6) 0.060(1) 1.0 . Uani d ?
C17' 0.4320(5) 0.3358(5) -0.0726(7) 0.080(2) 1.0 . Uani d ?
C18' 0.4369(5) 0.3041(6) -0.1464(7) 0.086(2) 1.0 . Uani d ?
C19' 0.4277(4) 0.2360(6) -0.1464(6) 0.073(2) 1.0 . Uani d ?
C20' 0.4144(3) 0.2066(4) -0.0721(5) 0.054(1) 1.0 . Uani d ?
C21' 0.4045(5) 0.1354(4) -0.0705(6) 0.061(3) 1.0 . Uani d ?
N2' 0.4289(4) 0.1123(3) 0.0130(4) 0.053(3) 1.0 . Uani d ?
C22' 0.3195(7) 0.1225(6) -0.0900(8) 0.084(4) 1.0 . Uani d ?
C23' 0.4027(7) 0.0472(5) 0.0277(7) 0.070(3) 1.0 . Uani d ?
C24' 0.5120(6) 0.1141(6) 0.0183(8) 0.072(4) 1.0 . Uani d ?
CL1 0.5000(0) 0.0000(0) 0.2496(2) 0.047(1) 1.0 . Uani d ?
P2 0.4954(3) 0.0075(2) 0.7481(2) 0.036(2) 0.5 . Uani d ?
F21 0.5225(5) 0.0039(4) 0.8423(3) 0.075(2) 0.5 . Uani d ?
F22 0.4878(4) -0.0669(3) 0.7458(4) 0.051(2) 0.5 . Uani d ?
F23 0.5807(4) 0.0020(3) 0.7179(5) 0.082(4) 0.5 . Uani d ?
F24 0.4683(5) 0.0110(3) 0.6539(3) 0.086(3) 0.5 . Uani d ?
F25 0.5031(4) 0.0818(3) 0.7503(4) 0.052(2) 0.5 . Uani d ?
F26 0.4101(4) 0.0130(3) 0.7782(5) 0.080(4) 0.5 . Uani d ?
P3 0.1396(9) -0.0276(8) 0.3168(12) 0.433(9) 0.5 . Uani d ?
F31 0.2099(9) -0.0539(9) 0.3675(14) 0.185(6) 0.5 . Uani d ?
F32 0.0881(11) -0.0819(10) 0.3539(23) 0.719(21) 0.5 . Uani d ?
F33 0.1612(18) -0.0714(17) 0.2404(14) 1.258(27) 0.5 . Uani d ?
F34 0.0693(16) -0.0012(16) 0.2662(21) 1.717(52) 0.5 . Uani d ?
F35 0.1911(17) 0.0268(13) 0.2798(22) 1.094(47) 0.5 . Uani d ?
F36 0.1180(13) 0.0163(10) 0.3933(19) 0.732(29) 0.5 . Uani d ?
P3' 0.1313(6) -0.0399(5) 0.3553(13) 0.292(7) 0.5 . Uani d ?
F31' 0.1731(15) -0.1044(10) 0.3746(32) 0.582(21) 0.5 . Uani d ?
F32' 0.0579(12) -0.0650(11) 0.4017(28) 0.817(40) 0.5 . Uani d ?
F33' 0.1008(23) -0.0681(25) 0.2701(20) 1.252(21) 0.5 . Uani d ?
F34' 0.0895(15) 0.0245(12) 0.3361(34) 1.036(45) 0.5 . Uani d ?
F35' 0.2047(12) -0.0149(11) 0.3090(23) 0.361(12) 0.5 . Uani d ?
F36' 0.1618(23) -0.0118(23) 0.4406(17) 0.809(21) 0.5 . Uani d ?
O1 -0.2327(8) 0.9375(6) 0.1098(11) 0.177(6) 1.0 . Uani d ?
C25 -0.1638(10) 0.9309(6) 0.1013(11) 0.252(10) 1.0 . Uani d ?
C26 -0.1267(14) 0.9791(12) 0.0632(26) 0.370(22) 1.0 . Uani d ?
C27 -0.1341(14) 0.8762(13) 0.1311(31) 0.485(27) 1.0 . Uani d ?
O2 0.4196(12) 0.5289(10) 0.1387(17) 0.167(23) 0.5 . Uani d ?
C28 0.4813(13) 0.5045(7) 0.1541(11) 0.117(18) 0.5 . Uani d ?
C29 0.4944(20) 0.4476(10) 0.1177(22) 0.204(31) 0.5 . Uani d ?
C30 0.5280(18) 0.5376(13) 0.2053(20) 0.162(23) 0.5 . Uani d ?
H1C1 0.6021 0.3189 0.2176 0.058 1.0 . Uani c ?
H2C1 0.5741 0.3249 0.3145 0.058 1.0 . Uani c ?
H1C2 0.5002 0.2314 0.2954 0.053 1.0 . Uani c ?
H2C2 0.5237 0.2321 0.1967 0.053 1.0 . Uani c ?
H1C1' 0.4608 0.3311 0.1825 0.058 1.0 . Uani c ?
H2C1' 0.4328 0.3252 0.2794 0.058 1.0 . Uani c ?
H1N1 0.6017 0.0784 0.2820 0.053 1.0 . Uani c ?
H2N1 0.6897 0.0715 0.3128 0.060 1.0 . Uani c ?
H1C4 0.6887 0.0458 0.1505 0.086 1.0 . Uani c ?
H1C5 0.7298 0.0891 0.0248 0.105 1.0 . Uani c ?
H1C6 0.7422 0.2016 0.0115 0.098 1.0 . Uani c ?
H1C7 0.7120 0.2695 0.1284 0.080 1.0 . Uani c ?
H1N1' 0.4150 0.0918 0.2123 0.053 1.0 . Uani c ?
H2N1' 0.3271 0.0864 0.1808 0.060 1.0 . Uani c ?
H1C4' 0.3242 0.0610 0.3425 0.086 1.0 . Uani c ?
H1C5' 0.2833 0.1054 0.4676 0.105 1.0 . Uani c ?
H1C6' 0.2757 0.2182 0.4811 0.098 1.0 . Uani c ?
H1C7' 0.3104 0.2853 0.3650 0.080 1.0 . Uani c ?
H1C10 0.8070 0.2102 0.3510 0.094 1.0 . Uani c ?
H1C11 0.9206 0.2692 0.3800 0.150 1.0 . Uani c ?
H1C12 0.9196 0.3801 0.3660 0.165 1.0 . Uani c ?
H1C13 0.8089 0.4343 0.3238 0.172 1.0 . Uani c ?
H1C14 0.6950 0.3757 0.2946 0.108 1.0 . Uani c ?
H1C10' 0.2097 0.2380 0.1643 0.094 1.0 . Uani c ?
H1C11' 0.1032 0.3073 0.1432 0.153 1.0 . Uani c ?
H1C12' 0.1219 0.4176 0.1461 0.176 1.0 . Uani c ?
H1C13' 0.2434 0.4613 0.1695 0.182 1.0 . Uani c ?
H1C14' 0.3502 0.3925 0.1907 0.111 1.0 . Uani c ?
H1C16 0.6053 0.3168 0.4355 0.065 1.0 . Uani c ?
H1C17 0.5782 0.3703 0.5626 0.100 1.0 . Uani c ?
H1C18 0.5677 0.3160 0.6903 0.109 1.0 . Uani c ?
H1C19 0.5852 0.2002 0.6924 0.088 1.0 . Uani c ?
H1C21 0.5838 0.1035 0.6097 0.082 1.0 . Uani c ?
H1C22 0.7149 0.1270 0.6391 0.104 1.0 . Uani c ?
H2C22 0.7106 0.0638 0.5810 0.105 1.0 . Uani c ?
H3C22 0.7327 0.1316 0.5391 0.078 1.0 . Uani c ?
H1C23 0.6779 0.0339 0.4693 0.082 1.0 . Uani c ?
H2C23 0.6010 0.0062 0.5130 0.090 1.0 . Uani c ?
H3C23 0.6029 0.0193 0.4124 0.073 1.0 . Uani c ?
H1C24 0.4911 0.1419 0.4896 0.078 1.0 . Uani c ?
H2C24 0.4933 0.0828 0.4244 0.080 1.0 . Uani c ?
H3C24 0.4913 0.0697 0.5249 0.090 1.0 . Uani c ?
H1C16' 0.4151 0.3301 0.0560 0.065 1.0 . Uani c ?
H1C17' 0.4383 0.3827 -0.0727 0.099 1.0 . Uani c ?
H1C18' 0.4467 0.3273 -0.1998 0.108 1.0 . Uani c ?
H1C19' 0.4309 0.2113 -0.1996 0.088 1.0 . Uani c ?
H1C21' 0.4370 0.1159 -0.1147 0.081 1.0 . Uani c ?
H1C22' 0.3070 0.1391 -0.1468 0.105 1.0 . Uani c ?
H2C22' 0.3099 0.0760 -0.0884 0.106 1.0 . Uani c ?
H3C22' 0.2871 0.1439 -0.0474 0.078 1.0 . Uani c ?
H1C23' 0.3460 0.0457 0.0242 0.081 1.0 . Uani c ?
H2C23' 0.4249 0.0187 -0.0156 0.089 1.0 . Uani c ?
H3C23' 0.4193 0.0331 0.0844 0.073 1.0 . Uani c ?
H1C24' 0.5301 0.1581 0.0084 0.078 1.0 . Uani c ?
H2C24' 0.5284 0.0998 0.0750 0.081 1.0 . Uani c ?
H3C24' 0.5341 0.0854 -0.0250 0.091 1.0 . Uani c ?

loop_
_atom_site_aniso_label
_atom_site_aniso_U_11
_atom_site_aniso_U_22
_atom_site_aniso_U_33
_atom_site_aniso_U_12
_atom_site_aniso_U_13
_atom_site_aniso_U_23
PD1 0.0359(3) 0.0409(2) 0.0345(3) -0.0106(2) -0.0004(2) 0.0032(2)
PD1' 0.0359(3) 0.0409(2) 0.0345(3) 0.0106(2) -0.0004(2) -0.0032(2)
P1 0.044(1) 0.048(1) 0.041(1) -0.015(1) -0.003(1) 0.007(1)
C1 0.069(5) 0.035(4) 0.070(6) -0.002(4) -0.024(5) 0.002(4)
C2 0.049(6) 0.035(5) 0.076(8) 0.000 -0.024(6) 0.000
C1' 0.069(5) 0.035(4) 0.070(6) 0.002(4) -0.024(5) -0.002(4)
P1' 0.044(1) 0.048(1) 0.041(1) 0.015(1) -0.003(1) -0.007(1)
N1 0.042(3) 0.052(4) 0.046(2) -0.001(2) -0.002(2) -0.004(2)
C3 0.038(3) 0.068(4) 0.042(2) -0.004(2) -0.001(1) -0.008(2)
C4 0.064(4) 0.093(4) 0.053(2) -0.002(3) 0.008(2) -0.021(2)
C5 0.067(4) 0.131(6) 0.049(2) -0.009(3) 0.012(2) -0.022(2)
C6 0.058(3) 0.137(6) 0.042(2) -0.022(3) 0.007(2) -0.001(2)
C7 0.054(3) 0.101(4) 0.043(2) -0.023(3) 0.001(2) 0.010(2)
C8 0.035(3) 0.071(3) 0.039(2) -0.012(2) -0.003(1) 0.003(2)
N1' 0.042(3) 0.052(4) 0.046(2) 0.000(2) -0.002(2) 0.004(2)
C3' 0.038(3) 0.069(4) 0.042(2) 0.003(2) -0.001(1) 0.007(2)
C4' 0.063(4) 0.094(4) 0.053(2) 0.001(3) 0.009(2) 0.021(2)
C5' 0.066(4) 0.132(6) 0.049(2) 0.009(3) 0.012(2) 0.021(2)
C6' 0.059(3) 0.137(6) 0.042(2) 0.023(3) 0.007(2) 0.000(2)
C7' 0.055(3) 0.101(4) 0.044(2) 0.023(3) 0.001(2) -0.011(2)
C8' 0.035(3) 0.071(3) 0.039(2) 0.012(2) -0.003(1) -0.003(2)
C9 0.056(1) 0.075(1) 0.042(1) -0.032(1) -0.001(1) 0.003(1)
C10 0.045(1) 0.128(3) 0.061(2) -0.017(1) -0.005(1) -0.022(2)
C11 0.051(1) 0.217(6) 0.066(3) -0.048(2) 0.005(1) -0.046(4)
C12 0.108(3) 0.220(6) 0.049(3) -0.119(4) 0.015(2) -0.024(4)
C13 0.169(5) 0.135(3) 0.066(4) -0.119(4) -0.012(4) 0.011(3)
C14 0.123(3) 0.076(1) 0.063(2) -0.061(2) -0.018(2) 0.014(2)
C9' 0.061(1) 0.072(1) 0.043(1) 0.035(1) -0.002(1) -0.005(1)
C10' 0.047(1) 0.135(3) 0.055(2) 0.030(1) 0.001(1) 0.022(2)
C11' 0.066(1) 0.222(6) 0.056(3) 0.076(3) 0.013(2) 0.040(4)
C12' 0.142(4) 0.204(6) 0.052(3) 0.138(5) 0.008(3) 0.010(4)
C13' 0.197(5) 0.113(2) 0.082(4) 0.114(4) -0.027(4) -0.018(3)
C14' 0.133(3) 0.065(1) 0.074(3) 0.053(2) -0.026(3) -0.015(1)
C15 0.041(2) 0.050(2) 0.045(2) -0.008(2) 0.003(2) -0.002(2)
C16 0.064(3) 0.051(2) 0.064(2) -0.002(2) -0.001(2) -0.010(2)
C17 0.089(4) 0.071(2) 0.079(3) 0.004(2) 0.003(3) -0.028(2)
C18 0.092(4) 0.099(3) 0.067(2) -0.005(3) 0.013(2) -0.033(3)
C19 0.077(3) 0.097(3) 0.047(2) -0.018(3) 0.013(2) -0.013(2)
C20 0.053(2) 0.068(2) 0.041(2) -0.015(2) 0.006(2) -0.001(2)
C21 0.082(5) 0.058(3) 0.042(4) -0.025(3) -0.010(3) 0.013(2)
N2 0.058(5) 0.054(3) 0.045(3) -0.023(3) -0.006(2) 0.007(2)
C22 0.102(5) 0.074(4) 0.075(5) -0.005(3) -0.048(4) 0.017(3)
C23 0.094(6) 0.052(3) 0.066(5) -0.020(3) -0.004(4) 0.007(2)
C24 0.058(5) 0.080(4) 0.076(5) -0.039(3) 0.004(3) -0.010(3)
C15' 0.041(2) 0.050(2) 0.045(2) 0.008(2) 0.003(2) 0.002(2)
C16' 0.064(3) 0.051(2) 0.063(2) 0.002(2) -0.001(2) 0.010(2)
C17' 0.089(4) 0.071(2) 0.078(3) -0.003(2) 0.003(3) 0.028(2)
C18' 0.092(4) 0.099(3) 0.066(2) 0.006(3) 0.012(2) 0.033(2)
C19' 0.077(3) 0.096(3) 0.046(2) 0.019(3) 0.012(2) 0.013(2)
C20' 0.053(2) 0.068(2) 0.041(2) 0.015(2) 0.006(2) 0.001(2)
C21' 0.082(5) 0.058(3) 0.042(4) 0.025(3) -0.010(3) -0.013(2)
N2' 0.058(5) 0.054(3) 0.046(3) 0.024(3) -0.005(2) -0.007(2)
C22' 0.103(5) 0.074(4) 0.075(5) 0.005(3) -0.048(4) -0.017(3)
C23' 0.094(6) 0.052(3) 0.065(5) 0.021(3) -0.003(4) -0.007(2)
C24' 0.056(6) 0.081(4) 0.078(5) 0.038(3) 0.002(3) 0.010(3)
CL1 0.043(2) 0.051(2) 0.048(2) 0.000 0.000 0.000
P2 0.042(4) 0.025(2) 0.040(2) 0.002(1) 0.000 0.000
F21 0.127(7) 0.047(3) 0.050(2) -0.017(4) -0.029(2) 0.007(1)
F22 0.068(5) 0.025(2) 0.061(3) 0.000(1) 0.001(1) -0.002(1)
F23 0.056(4) 0.051(3) 0.139(7) 0.001(1) 0.038(4) -0.009(2)
F24 0.153(8) 0.053(4) 0.051(2) -0.023(5) -0.035(2) 0.009(2)
F25 0.068(5) 0.025(2) 0.062(3) 0.000(1) -0.001(1) 0.001(1)
F26 0.048(4) 0.050(3) 0.143(7) 0.003(1) 0.026(3) -0.006(1)
P3 0.168(6) 0.495(17) 0.637(21) 0.065(9) -0.016(10) 0.044(19)
F31 0.130(5) 0.142(7) 0.284(13) -0.010(5) 0.075(7) -0.083(9)
F32 0.144(6) 0.261(15) 1.753(85) -0.117(9) 0.269(15) -0.414(28)
F33 0.723(33) 2.427(84) 0.624(22) -0.036(58) -0.216(26) -0.830(35)
F34 0.579(29) 2.644(99) 1.928(91) 0.513(52) -0.419(41) 0.838(94)
F35 0.583(31) 0.886(29) 1.814(59) 0.378(28) 0.552(36) 1.009(43)
F36 0.309(14) 0.146(11) 1.741(80) -0.069(9) 0.578(31) -0.359(25)
P3' 0.106(5) 0.116(6) 0.654(21) -0.021(4) 0.116(8) -0.116(10)
F31' 0.268(12) 0.114(8) 1.363(43) 0.035(6) 0.452(21) 0.115(14)
F32' 0.301(12) 0.153(16) 1.997(97) -0.034(13) 0.659(34) -0.095(36)
F33' 0.423(17) 2.077(76) 1.257(57) -0.059(38) -0.408(31) -0.804(59)
F34' 0.271(12) 0.481(23) 2.356(99) 0.236(17) 0.382(27) 0.522(42)
F35' 0.226(9) 0.288(10) 0.568(16) 0.069(8) 0.179(11) 0.147(13)
F36' 0.605(27) 1.118(44) 0.704(24) -0.100(37) 0.370(25) -0.678(33)
O1 0.109(8) 0.164(8) 0.257(13) -0.001(7) 0.042(10) 0.044(11)
C25 0.113(8) 0.167(9) 0.478(27) 0.000(7) 0.070(11) 0.054(14)
C26 0.182(13) 0.182(15) 0.748(62) 0.003(12) 0.226(25) 0.074(27)
C27 0.129(10) 0.242(22) 1.082(97) 0.022(13) 0.028(27) 0.232(39)
O2 0.157(36) 0.077(15) 0.268(30) -0.049(20) 0.031(20) -0.010(18)
C28 0.180(28) 0.029(12) 0.141(24) -0.035(16) 0.051(23) -0.002(13)
C29 0.280(37) 0.036(14) 0.296(49) -0.060(17) 0.156(38) -0.040(16)
C30 0.250(30) 0.068(15) 0.167(33) -0.064(18) -0.028(25) 0.046(18)
H1C1 0.069 0.035 0.070 -0.002 -0.024 0.002
H2C1 0.069 0.035 0.070 -0.002 -0.024 0.002
H1C2 0.049 0.035 0.076 0.000 -0.024 0.000
H2C2 0.049 0.035 0.076 0.000 -0.024 0.000
H1C1' 0.069 0.035 0.070 0.002 -0.024 -0.002
H2C1' 0.069 0.035 0.070 0.002 -0.024 -0.002
H1N1 0.056 0.053 0.050 -0.013 -0.001 -0.009
H2N1 0.059 0.060 0.060 0.015 0.002 -0.001
H1C4 0.098 0.090 0.071 0.004 0.016 -0.032
H1C5 0.094 0.161 0.059 -0.008 0.021 -0.038
H1C6 0.075 0.173 0.044 -0.033 0.011 0.006
H1C7 0.081 0.104 0.055 -0.033 0.003 0.022
H1N1' 0.056 0.053 0.050 0.012 -0.001 0.009
H2N1' 0.058 0.062 0.060 -0.015 0.001 0.001
H1C4' 0.096 0.091 0.071 -0.006 0.016 0.031
H1C5' 0.092 0.163 0.059 0.007 0.022 0.037
H1C6' 0.076 0.174 0.044 0.033 0.011 -0.007
H1C7' 0.082 0.104 0.056 0.032 0.003 -0.023
H1C10 0.061 0.126 0.097 0.017 -0.030 -0.030
H1C11 0.047 0.298 0.106 -0.021 -0.009 -0.085
H1C12 0.137 0.305 0.054 -0.169 0.024 -0.040
H1C13 0.274 0.138 0.105 -0.159 -0.042 0.026
H1C14 0.169 0.054 0.101 -0.043 -0.049 0.019
H1C10' 0.049 0.143 0.088 -0.006 -0.018 0.039
H1C11' 0.053 0.319 0.086 0.063 0.011 0.084
H1C12' 0.188 0.281 0.058 0.198 0.014 0.018
H1C13' 0.307 0.106 0.135 0.137 -0.066 -0.029
H1C14' 0.168 0.049 0.116 0.024 -0.056 -0.010
H1C16 0.078 0.044 0.073 -0.001 -0.007 -0.004
H1C17 0.122 0.073 0.105 0.013 -0.003 -0.038
H1C18 0.120 0.127 0.079 -0.004 0.018 -0.051
H1C19 0.100 0.122 0.044 -0.029 0.016 -0.010
H1C21 0.130 0.069 0.046 -0.044 0.004 0.011
H1C22 0.142 0.093 0.078 -0.012 -0.068 0.021
H2C22 0.137 0.077 0.102 0.008 -0.061 0.022
H3C22 0.064 0.079 0.091 -0.002 -0.039 0.004
H1C23 0.095 0.057 0.093 -0.001 -0.014 0.005
H2C23 0.142 0.054 0.073 -0.029 -0.002 0.013
H3C23 0.096 0.057 0.068 -0.030 0.005 -0.002
H1C24 0.046 0.090 0.098 -0.029 0.000 -0.016
H2C24 0.061 0.093 0.087 -0.042 -0.009 -0.015
H3C24 0.092 0.090 0.088 -0.060 0.028 -0.017
H1C16' 0.078 0.044 0.073 0.001 -0.007 0.004
H1C17' 0.121 0.073 0.104 -0.011 -0.003 0.038
H1C18' 0.120 0.127 0.077 0.005 0.018 0.049
H1C19' 0.100 0.121 0.043 0.030 0.015 0.009
H1C21' 0.129 0.069 0.046 0.044 0.004 -0.011
H1C22' 0.144 0.093 0.077 0.012 -0.068 -0.021
H2C22' 0.139 0.077 0.102 -0.008 -0.061 -0.022
H3C22' 0.065 0.079 0.091 0.002 -0.040 -0.005
H1C23' 0.096 0.056 0.091 0.002 -0.014 -0.006
H2C23' 0.141 0.054 0.072 0.032 0.001 -0.012
H3C23' 0.096 0.058 0.067 0.031 0.006 0.003
H1C24' 0.045 0.091 0.099 0.027 -0.002 0.016
H2C24' 0.060 0.095 0.089 0.040 -0.013 0.015
H3C24' 0.087 0.093 0.092 0.060 0.027 0.019

loop_
_atom_type_symbol
_atom_type_oxidation_number
_atom_type_number_in_cell
_atom_type_scat_dispersion_real
_atom_type_scat_dispersion_imag
_atom_type_scat_source
C 0 206 0.017 0.009
;International Tables for Crystallography
(1992, Vol. C, Tables 4.2.6.8 and 6.1.1.1)
;
H 0 260 0.000 0.000
;International Tables for Crystallography
(1992, Vol. C, Table 6.1.1.2)
;
Cl 0 2 0.348 0.702
;International Tables for Crystallography
(1992, Vol. C, Tables 4.2.6.8 and 6.1.1.1)
;
F 0 36 0.069 0.053
;International Tables for Crystallography
(1992, Vol. C, Tables 4.2.6.8 and 6.1.1.1)
;
N 0 16 0.029 0.018
;International Tables for Crystallography
(1992, Vol. C, Tables 4.2.6.8 and 6.1.1.1)
;
O 0 6 0.047 0.032
;International Tables for Crystallography
(1992, Vol. C, Tables 4.2.6.8 and 6.1.1.1)
;
P 0 14 0.283 0.434
;International Tables for Crystallography
(1992, Vol. C, Tables 4.2.6.8 and 6.1.1.1)
;
Pd 0 8 -0.059 3.934
;International Tables for Crystallography
(1992, Vol. C, Tables 4.2.6.8 and 6.1.1.1)
;

loop_
_geom_angle_atom_site_label_1
_geom_angle_atom_site_label_2
_geom_angle_atom_site_label_3
_geom_angle
_geom_angle_site_symmetry_1
_geom_angle_site_symmetry_2
_geom_angle_site_symmetry_3
_geom_angle_publ_flag
P1 PD1 N1 85.5(2) . . . yes
P1 PD1 C15 97.2(2) . . . yes
P1 PD1 N2 177.7(2) . . . yes
N1 PD1 C15 176.8(3) . . . yes
N1 PD1 N2 95.4(3) . . . yes
C15 PD1 N2 82.0(3) . . . yes
P1' PD1' N1' 85.2(2) . . . yes
P1' PD1' C15' 97.4(2) . . . yes
P1' PD1' N2' 174.0(2) . . . yes
N1' PD1' C15' 176.5(3) . . . yes
N1' PD1' N2' 95.9(3) . . . yes
C15' PD1' N2' 81.9(3) . . . yes
PD1 P1 C1 116.6(4) . . . yes
PD1 P1 C8 102.9(3) . . . yes
PD1 P1 C9 117.9(2) . . . yes
C1 P1 C8 105.6(4) . . . yes
C1 P1 C9 106.8(4) . . . yes
C8 P1 C9 105.7(3) . . . yes
P1 C1 C2 110.6(6) . . . yes
C1 C2 C1' 113.5(9) . . . yes
C2 C1' P1' 111.3(7) . . . yes
PD1' P1' C1' 114.2(4) . . . yes
PD1' P1' C8' 103.2(3) . . . yes
PD1' P1' C9' 121.5(2) . . . yes
C1' P1' C8' 104.5(4) . . . yes
C1' P1' C9' 106.9(4) . . . yes
C8' P1' C9' 104.7(3) . . . yes
PD1 N1 C3 115.6(5) . . . yes
N1 C3 C4 123.4(8) . . . yes
N1 C3 C8 119.3(7) . . . yes
C4 C3 C8 117.3(8) . . . yes
C3 C4 C5 123.8(10) . . . yes
C4 C5 C6 119.2(9) . . . yes
C5 C6 C7 120.5(9) . . . yes
C6 C7 C8 118.5(9) . . . yes
P1 C8 C3 116.6(6) . . . yes
P1 C8 C7 122.6(7) . . . yes
C3 C8 C7 120.8(8) . . . yes
PD1' N1' C3' 115.8(5) . . . yes
N1' C3' C4' 123.4(8) . . . yes
N1' C3' C8' 119.3(7) . . . yes
C4' C3' C8' 117.3(8) . . . yes
C3' C4' C5' 123.8(10) . . . yes
C4' C5' C6' 119.2(9) . . . yes
C5' C6' C7' 120.5(9) . . . yes
C6' C7' C8' 118.5(9) . . . yes
P1' C8' C3' 116.4(6) . . . yes
P1' C8' C7' 122.9(7) . . . yes
C3' C8' C7' 120.8(8) . . . yes
P1 C9 C10 116.2(5) . . . yes
P1 C9 C14 121.7(6) . . . yes
C10 C9 C14 122.0(9) . . . yes
C9 C10 C11 118.8(8) . . . yes
C10 C11 C12 119.3(9) . . . yes
C11 C12 C13 121.7(9) . . . yes
C12 C13 C14 119.3(9) . . . yes
C9 C14 C13 118.8(8) . . . yes
P1' C9' C10' 116.2(5) . . . yes
P1' C9' C14' 121.7(6) . . . yes
C10' C9' C14' 122.0(9) . . . yes
C9' C10' C11' 118.8(8) . . . yes
C10' C11' C12' 119.3(9) . . . yes
C11' C12' C13' 121.7(9) . . . yes
C12' C13' C14' 119.3(9) . . . yes
C9' C14' C13' 118.8(8) . . . yes
PD1 C15 C16 128.8(6) . . . yes
PD1 C15 C20 112.6(6) . . . yes
C16 C15 C20 118.5(7) . . . yes
C15 C16 C17 119.3(9) . . . yes
C16 C17 C18 122.4(10) . . . yes
C17 C18 C19 118.9(9) . . . yes
C18 C19 C20 118.3(9) . . . yes
C15 C20 C19 122.6(8) . . . yes
C15 C20 C21 118.1(7) . . . yes
C19 C20 C21 119.3(8) . . . yes
C20 C21 N2 108.4(6) . . . yes
C20 C21 C22 107.5(6) . . . yes
N2 C21 C22 110.4(8) . . . yes
PD1 N2 C21 106.9(5) . . . yes
PD1 N2 C23 116.3(6) . . . yes
PD1 N2 C24 106.1(6) . . . yes
C21 N2 C23 112.3(7) . . . yes
C21 N2 C24 106.5(8) . . . yes
C23 N2 C24 108.1(8) . . . yes
PD1' C15' C16' 129.2(6) . . . yes
PD1' C15' C20' 112.3(6) . . . yes
C16' C15' C20' 118.5(7) . . . yes
C15' C16' C17' 119.3(9) . . . yes
C16' C17' C18' 122.4(10) . . . yes
C17' C18' C19' 118.9(9) . . . yes
C18' C19' C20' 118.3(9) . . . yes
C15' C20' C19' 122.6(8) . . . yes
C15' C20' C21' 118.1(7) . . . yes
C19' C20' C21' 119.3(8) . . . yes
C20' C21' N2' 108.0(6) . . . yes
C20' C21' C22' 106.4(6) . . . yes
N2' C21' C22' 113.6(9) . . . yes
PD1' N2' C21' 106.0(5) . . . yes
PD1' N2' C23' 116.2(6) . . . yes
PD1' N2' C24' 104.8(6) . . . yes
C21' N2' C23' 111.2(7) . . . yes
C21' N2' C24' 109.3(8) . . . yes
C23' N2' C24' 109.1(8) . . . yes
PD1 N1 CL1 114.9(2) . . . yes
PD1 N1 F31 94.2(5) . . 2_655 yes
PD1 N1 F35' 117.5(5) . . 2_655 yes
C3 N1 CL1 107.9(3) . . . yes
C3 N1 F31 103.1(5) . . 2_655 yes
C3 N1 F35' 92.7(8) . . 2_655 yes
CL1 N1 F31 120.5(4) . . 2_655 yes
CL1 N1 F35' 105.6(4) . . 2_655 yes
PD1' N1' CL1 119.5(2) . . . yes
PD1' N1' O1 92.2(4) . . 2_565 yes
C3' N1' CL1 107.4(3) . . . yes
C3' N1' O1 108.9(4) . . 2_565 yes
CL1 N1' O1 111.8(3) . . 2_565 yes
N1 CL1 N1 156.9(2) . . 2_655 yes
N1 CL1 N1' 96.7(2) . . . yes
N1 CL1 N1' 88.5(2) . . 2_655 yes
N1' CL1 N1' 154.1(2) . . 2_655 yes
F21 P2 F22 90.0(0) . . . yes
O1 C25 C26 116.1(10) . . . yes
O1 C25 C27 116.1(10) . . . yes
C26 C25 C27 127.9(20) . . . yes
N1 F31 P3 125.1(11) 2_655 . . yes
N1 F35' P3' 120.3(9) 2_655 . . yes
N1' O1 F35 81.1(8) 2_565 . 2_565 yes
N1' O1 C25 142.2(9) 2_565 . . yes
F35 O1 C25 83.4(13) 2_565 . . yes
O2 C28 C29 116.1(10) . . . yes
O2 C28 C30 116.1(10) . . . yes
C29 C28 C30 127.9(20) . . . yes

loop_
_geom_bond_atom_site_label_1
_geom_bond_atom_site_label_2
_geom_bond_distance
_geom_bond_site_symmetry_1
_geom_bond_site_symmetry_2
_geom_bond_publ_flag
PD1 P1 2.206(2) . . yes
PD1 N1 2.159(6) . . yes
PD1 C15 2.007(7) . . yes
PD1 N2 2.144(6) . . yes
PD1' P1' 2.207(2) . . yes
PD1' N1' 2.159(6) . . yes
PD1' C15' 2.006(8) . . yes
PD1' N2' 2.144(6) . . yes
P1 C1 1.818(8) . . yes
P1 C8 1.806(8) . . yes
P1 C9 1.821(7) . . yes
C1 C2 1.510(11) . . yes
C2 C1' 1.511(11) . . yes
C1' P1' 1.820(8) . . yes
P1' C8' 1.804(8) . . yes
P1' C9' 1.821(7) . . yes
N1 C3 1.435(10) . . yes
C3 C4 1.382(11) . . yes
C3 C8 1.427(11) . . yes
C4 C5 1.349(15) . . yes
C5 C6 1.402(16) . . yes
C6 C7 1.412(14) . . yes
C7 C8 1.399(11) . . yes
N1' C3' 1.435(10) . . yes
C3' C4' 1.382(11) . . yes
C3' C8' 1.427(11) . . yes
C4' C5' 1.349(15) . . yes
C5' C6' 1.402(16) . . yes
C6' C7' 1.412(14) . . yes
C7' C8' 1.399(11) . . yes
C9 C10 1.374(7) . . yes
C9 C14 1.374(7) . . yes
C10 C11 1.392(10) . . yes
C11 C12 1.371(11) . . yes
C12 C13 1.371(11) . . yes
C13 C14 1.392(10) . . yes
C9' C10' 1.374(7) . . yes
C9' C14' 1.374(7) . . yes
C10' C11' 1.392(10) . . yes
C11' C12' 1.371(11) . . yes
C12' C13' 1.371(11) . . yes
C13' C14' 1.392(10) . . yes
C15 C16 1.408(11) . . yes
C15 C20 1.402(11) . . yes
C16 C17 1.391(13) . . yes
C17 C18 1.361(16) . . yes
C18 C19 1.455(16) . . yes
C19 C20 1.362(12) . . yes
C20 C21 1.519(12) . . yes
C21 N2 1.477(10) . . yes
C21 C22 1.553(13) . . yes
N2 C23 1.469(12) . . yes
N2 C24 1.468(12) . . yes
C15' C16' 1.408(11) . . yes
C15' C20' 1.402(11) . . yes
C16' C17' 1.391(13) . . yes
C17' C18' 1.361(16) . . yes
C18' C19' 1.455(16) . . yes
C19' C20' 1.362(12) . . yes
C20' C21' 1.519(12) . . yes
C21' N2' 1.486(11) . . yes
C21' C22' 1.555(13) . . yes
N2' C23' 1.476(12) . . yes
N2' C24' 1.468(12) . . yes
P2 F21 1.583(4) . . yes
O1 C25 1.229(17) . . yes
C25 C26 1.358(15) . . yes
C25 C27 1.358(15) . . yes
O2 C28 1.229(17) . . yes
C28 C29 1.358(15) . . yes
C28 C30 1.358(15) . . yes
N1 CL1 3.482(7) . . yes
N1 F31 2.923(18) . 2_655 yes
N1 F35' 3.165(22) . 2_655 yes
N1' CL1 3.482(7) . . yes
N1' O1 3.007(15) . 2_565 yes

loop_
_geom_torsion_atom_site_label_1
_geom_torsion_atom_site_label_2
_geom_torsion_atom_site_label_3
_geom_torsion_atom_site_label_4
_geom_torsion
_geom_torsion_site_symmetry_1
_geom_torsion_site_symmetry_2
_geom_torsion_site_symmetry_3
_geom_torsion_site_symmetry_4
_geom_torsion_publ_flag
C19 C20 C21 N2 152.3(6) . . . . yes
C19 C20 C21 C22 -88.4(7) . . . . yes
C19' C20' C21' N2' 152.3(6) . . . . yes
C19' C20' C21' C22' -85.4(7) . . . . yes
C7 C8 P1 C1 58.6(4) . . . . yes
C7 C8 P1 C9 -54.3(3) . . . . yes
C7' C8' P1' C1' 62.8(4) . . . . yes
C7' C8' P1' C9' -49.4(3) . . . . yes
